data_4037659
loop_
_publ_author_name
'Zhang, Xingyu'
'Feng, Manli'
'Yang, Gaosheng'
'Chai, Zhuo'

_publ_section_title
;
 Sc(OTf)3-Catalyzed Chemodivergent Annulations of \g-Butyrolactone Fused
 Cyclopropanes with Anthranils.
;
_journal_name_full 'The Journal of organic chemistry'
_journal_paper_doi 10.1021/acs.joc.9b02444
_journal_year 2019
_chemical_formula_moiety 'C30 H24 Cl N O2'
_chemical_formula_sum 'C30 H24 Cl N O2'
_chemical_formula_weight 465.95
_space_group_crystal_system monoclinic
_space_group_IT_number 14
_space_group_name_Hall '-P 2yn'
_space_group_name_H-M_alt 'P 1 21/n 1'
_atom_sites_solution_hydrogens geom
_audit_creation_date 2019-04-28
_audit_creation_method
;
Olex2 1.2
(compiled 2018.05.29 svn.r3508 for OlexSys, GUI svn.r5506)
;
_cell_angle_alpha 90
_cell_angle_beta 93.828(4)
_cell_angle_gamma 90
_cell_formula_units_Z 4
_cell_length_a 10.318(3)
_cell_length_b 8.418(2)
_cell_length_c 26.443(8)
_cell_measurement_reflns_used 7150
_cell_measurement_temperature 293(2)
_cell_measurement_theta_max 27.66
_cell_measurement_theta_min 2.54
_cell_volume 2291.6(11)
_computing_cell_refinement 'SAINT v8.34A (Bruker, 2013)'
_computing_data_reduction 'SAINT v8.34A (Bruker, 2013)'
_computing_molecular_graphics 'Olex2 (Dolomanov et al., 2009)'
_computing_publication_material 'Olex2 (Dolomanov et al., 2009)'
_computing_structure_refinement 'ShelXL (Sheldrick, 2015)'
_computing_structure_solution 'SHELXT 2014/4 (Sheldrick, 2014)'
_diffrn_ambient_temperature 293.15
_diffrn_measured_fraction_theta_full 0.961
_diffrn_measured_fraction_theta_max 0.961
_diffrn_measurement_device_type 'Bruker APEX-II CCD'
_diffrn_measurement_method '\f and \w scans'
_diffrn_radiation_type MoK\a
_diffrn_radiation_wavelength 0.71073
_diffrn_reflns_av_R_equivalents 0.0630
_diffrn_reflns_av_unetI/netI 0.0494
_diffrn_reflns_Laue_measured_fraction_full 0.961
_diffrn_reflns_Laue_measured_fraction_max 0.961
_diffrn_reflns_limit_h_max 12
_diffrn_reflns_limit_h_min -12
_diffrn_reflns_limit_k_max 10
_diffrn_reflns_limit_k_min -10
_diffrn_reflns_limit_l_max 31
_diffrn_reflns_limit_l_min -31
_diffrn_reflns_number 18663
_diffrn_reflns_point_group_measured_fraction_full 0.961
_diffrn_reflns_point_group_measured_fraction_max 0.961
_diffrn_reflns_theta_full 24.983
_diffrn_reflns_theta_max 24.983
_diffrn_reflns_theta_min 1.544
_diffrn_standards_number 0
_exptl_absorpt_coefficient_mu 0.196
_exptl_absorpt_correction_T_max 0.7456
_exptl_absorpt_correction_T_min 0.5356
_exptl_absorpt_correction_type none
_exptl_crystal_colour yellow
_exptl_crystal_density_diffrn 1.350
_exptl_crystal_description block
_exptl_crystal_F_000 976
_exptl_crystal_size_max 0.22
_exptl_crystal_size_mid 0.21
_exptl_crystal_size_min 0.2
_refine_diff_density_max 0.350
_refine_diff_density_min -0.354
_refine_diff_density_rms 0.053
_refine_ls_extinction_method none
_refine_ls_goodness_of_fit_ref 1.125
_refine_ls_hydrogen_treatment constr
_refine_ls_matrix_type full
_refine_ls_number_parameters 307
_refine_ls_number_reflns 3863
_refine_ls_number_restraints 756
_refine_ls_restrained_S_all 1.140
_refine_ls_R_factor_all 0.0966
_refine_ls_R_factor_gt 0.0711
_refine_ls_shift/su_max 0.000
_refine_ls_shift/su_mean 0.000
_refine_ls_structure_factor_coef Fsqd
_refine_ls_weighting_details 'w=1/[\s^2^(Fo^2^)+(0.0354P)^2^+3.9473P] where P=(Fo^2^+2Fc^2^)/3'
_refine_ls_weighting_scheme calc
_refine_ls_wR_factor_gt 0.1420
_refine_ls_wR_factor_ref 0.1505
_reflns_Friedel_coverage 0.000
_reflns_number_gt 2916
_reflns_number_total 3863
_reflns_threshold_expression 'I > 2\s(I)'
_cod_data_source_file jo9b02444_si_004.cif
_cod_data_source_block 190428a_0m_a
_cod_original_cell_volume 2291.7(12)
_cod_database_code 4037659
_shelx_shelxl_version_number 2018/3
_shelx_space_group_comment
;
The symmetry employed for this shelxl refinement is uniquely defined
by the following loop, which should always be used as a source of
symmetry information in preference to the above space-group names.
They are only intended as comments.
;
_shelx_estimated_absorpt_t_max 0.962
_shelx_estimated_absorpt_t_min 0.958
_olex2_refinement_description
;
1. Fixed Uiso
 At 1.2 times of:
  All C(H) groups, All C(H,H) groups, All N(H) groups
2. Uiso/Uaniso restraints and constraints
C13 \\sim C8 \\sim C19 \\sim C15 \\sim C9 \\sim C12 \\sim C14 \\sim C10 \\sim
C25 \\sim C7 \\sim C16 \\sim C11 \\sim C6 \\sim C24 \\sim C20 \\sim C1 \\sim
C17 \\sim C26 \\sim C21 \\sim C23 \\sim C18 \\sim C22 \\sim C5 \\sim C27 \\sim
C30 \\sim C2 \\sim C4 \\sim C28 \\sim C3 \\sim C29: within 3.8A with sigma of
0.01 and sigma for terminal atoms of 0.02
3.a Ternary CH refined with riding coordinates:
 C14(H14), C16(H16)
3.b Secondary CH2 refined with riding coordinates:
 C17(H17A,H17B), C18(H18A,H18B)
3.c Aromatic/amide H refined with riding coordinates:
 N1(H1), C9(H9), C11(H11), C24(H24), C20(H20), C1(H1A), C26(H26), C21(H21),
 C23(H23), C22(H22), C5(H5), C27(H27), C30(H30), C2(H2), C4(H4), C28(H28),
 C3(H3), C29(H29)
;
_olex2_submission_special_instructions 'No special instructions were received'

loop_
_space_group_symop_operation_xyz
'x, y, z'
'-x+1/2, y+1/2, -z+1/2'
'-x, -y, -z'
'x-1/2, -y-1/2, z-1/2'

loop_
_atom_site_label
_atom_site_type_symbol
_atom_site_fract_x
_atom_site_fract_y
_atom_site_fract_z
_atom_site_U_iso_or_equiv
_atom_site_adp_type
_atom_site_occupancy
_atom_site_site_symmetry_order
_atom_site_calc_flag
_atom_site_refinement_flags_posn
_atom_site_refinement_flags_adp
Cl1 Cl -0.08949(9) 0.83572(12) 0.41417(4) 0.0486(3) Uani 1 1 d . .
O2 O 0.4721(2) 0.6913(3) 0.56889(9) 0.0379(6) Uani 1 1 d . .
O1 O 0.2253(3) 0.2226(3) 0.46595(10) 0.0497(7) Uani 1 1 d . .
N1 N 0.2940(3) 0.4526(3) 0.53206(10) 0.0362(7) Uani 1 1 d . .
H1 H 0.331530 0.372490 0.519081 0.043 Uiso 1 1 calc R .
C13 C 0.2114(3) 0.5439(4) 0.50252(12) 0.0298(7) Uani 1 1 d . U
C8 C 0.1539(3) 0.4865(4) 0.45635(13) 0.0298(7) Uani 1 1 d . U
C19 C 0.4177(3) 0.3723(4) 0.60731(13) 0.0326(8) Uani 1 1 d . U
C15 C 0.3545(3) 0.6634(4) 0.59243(13) 0.0343(7) Uani 1 1 d . U
C9 C 0.0613(3) 0.5797(4) 0.42970(13) 0.0327(8) Uani 1 1 d . U
H9 H 0.019423 0.541272 0.399960 0.039 Uiso 1 1 calc R .
C12 C 0.1866(3) 0.7000(4) 0.51775(13) 0.0306(7) Uani 1 1 d . U
C14 C 0.3193(3) 0.4886(4) 0.58485(13) 0.0323(7) Uani 1 1 d . U
H14 H 0.238350 0.470357 0.601357 0.039 Uiso 1 1 calc R .
C10 C 0.0316(3) 0.7270(4) 0.44685(13) 0.0332(8) Uani 1 1 d . U
C25 C 0.3702(3) 0.7017(4) 0.64820(13) 0.0379(8) Uani 1 1 d . U
C7 C 0.1807(3) 0.3261(4) 0.43766(14) 0.0345(8) Uani 1 1 d . U
C16 C 0.2545(3) 0.7722(4) 0.56421(13) 0.0352(8) Uani 1 1 d . U
H16 H 0.189770 0.805760 0.587506 0.042 Uiso 1 1 calc R .
C11 C 0.0950(3) 0.7874(4) 0.48983(13) 0.0347(8) Uani 1 1 d . U
H11 H 0.075588 0.889675 0.500297 0.042 Uiso 1 1 calc R .
C6 C 0.1532(3) 0.2869(4) 0.38351(14) 0.0365(8) Uani 1 1 d . U
C24 C 0.3899(4) 0.2806(5) 0.64806(13) 0.0398(8) Uani 1 1 d . U
H24 H 0.312125 0.296374 0.663236 0.048 Uiso 1 1 calc R .
C20 C 0.5343(3) 0.3488(5) 0.58610(14) 0.0411(9) Uani 1 1 d . U
H20 H 0.555726 0.410198 0.558641 0.049 Uiso 1 1 calc R .
C1 C 0.1734(4) 0.3881(5) 0.34411(15) 0.0472(9) Uani 1 1 d . U
H1A H 0.202824 0.490740 0.351006 0.057 Uiso 1 1 calc R .
C17 C 0.3400(3) 0.9143(4) 0.55230(15) 0.0411(8) Uani 1 1 d . U
H17A H 0.304953 0.970754 0.522477 0.049 Uiso 1 1 calc R .
H17B H 0.348541 0.987486 0.580666 0.049 Uiso 1 1 calc R .
C26 C 0.4900(4) 0.7226(5) 0.67243(15) 0.0453(9) Uani 1 1 d . U
H26 H 0.563580 0.714925 0.654084 0.054 Uiso 1 1 calc R .
C21 C 0.6191(4) 0.2350(5) 0.60532(16) 0.0473(9) Uani 1 1 d . U
H21 H 0.697711 0.219996 0.590699 0.057 Uiso 1 1 calc R .
C23 C 0.4744(4) 0.1662(5) 0.66681(15) 0.0479(9) Uani 1 1 d . U
H23 H 0.453237 0.103809 0.694086 0.057 Uiso 1 1 calc R .
C18 C 0.4674(4) 0.8389(5) 0.54312(15) 0.0438(9) Uani 1 1 d . U
H18A H 0.474626 0.822609 0.507104 0.053 Uiso 1 1 calc R .
H18B H 0.538351 0.906439 0.555863 0.053 Uiso 1 1 calc R .
C22 C 0.5899(4) 0.1440(5) 0.64538(15) 0.0503(10) Uani 1 1 d . U
H22 H 0.648044 0.067188 0.658131 0.060 Uiso 1 1 calc R .
C5 C 0.1117(4) 0.1344(5) 0.37205(16) 0.0516(10) Uani 1 1 d . U
H5 H 0.100186 0.062405 0.398056 0.062 Uiso 1 1 calc R .
C27 C 0.5037(4) 0.7548(6) 0.72340(16) 0.0587(11) Uani 1 1 d . U
H27 H 0.586353 0.767701 0.739170 0.070 Uiso 1 1 calc R .
C30 C 0.2641(4) 0.7131(6) 0.67681(15) 0.0555(10) Uani 1 1 d . U
H30 H 0.181257 0.697841 0.661547 0.067 Uiso 1 1 calc R .
C2 C 0.1510(4) 0.3401(6) 0.29471(16) 0.0602(11) Uani 1 1 d . U
H2 H 0.165957 0.409564 0.268381 0.072 Uiso 1 1 calc R .
C4 C 0.0874(5) 0.0884(6) 0.32266(18) 0.0653(12) Uani 1 1 d . U
H4 H 0.057227 -0.013725 0.315430 0.078 Uiso 1 1 calc R .
C28 C 0.3986(5) 0.7678(6) 0.75088(17) 0.0691(12) Uani 1 1 d . U
H28 H 0.408154 0.790962 0.785319 0.083 Uiso 1 1 calc R .
C3 C 0.1067(5) 0.1900(6) 0.28432(18) 0.0672(12) Uani 1 1 d . U
H3 H 0.089782 0.157749 0.250891 0.081 Uiso 1 1 calc R .
C29 C 0.2792(5) 0.7467(7) 0.72749(17) 0.0698(12) Uani 1 1 d . U
H29 H 0.206182 0.755202 0.746147 0.084 Uiso 1 1 calc R .

loop_
_atom_site_aniso_label
_atom_site_aniso_U_11
_atom_site_aniso_U_22
_atom_site_aniso_U_33
_atom_site_aniso_U_23
_atom_site_aniso_U_13
_atom_site_aniso_U_12
Cl1 0.0354(5) 0.0380(6) 0.0702(7) 0.0063(5) -0.0123(4) 0.0098(4)
O2 0.0339(13) 0.0279(15) 0.0536(16) 0.0081(12) 0.0150(11) 0.0055(11)
O1 0.0657(18) 0.0315(16) 0.0503(16) -0.0011(13) -0.0073(13) 0.0132(14)
N1 0.0414(17) 0.0310(18) 0.0355(17) -0.0017(14) -0.0029(13) 0.0162(14)
C13 0.0265(15) 0.0265(16) 0.0369(16) 0.0040(14) 0.0054(13) 0.0080(13)
C8 0.0251(15) 0.0251(17) 0.0395(17) 0.0015(14) 0.0038(13) 0.0035(13)
C19 0.0325(16) 0.0284(18) 0.0366(17) -0.0024(14) -0.0009(14) 0.0025(14)
C15 0.0305(15) 0.0356(17) 0.0375(16) 0.0015(14) 0.0075(13) 0.0058(14)
C9 0.0268(16) 0.0307(18) 0.0406(18) 0.0003(15) 0.0026(14) 0.0009(14)
C12 0.0271(15) 0.0265(17) 0.0387(17) 0.0025(14) 0.0059(13) 0.0040(13)
C14 0.0296(15) 0.0299(16) 0.0377(16) 0.0031(14) 0.0047(13) 0.0047(13)
C10 0.0234(15) 0.0312(18) 0.0449(19) 0.0054(16) 0.0013(14) 0.0059(14)
C25 0.0376(17) 0.0380(18) 0.0382(17) -0.0003(15) 0.0027(14) 0.0054(15)
C7 0.0291(16) 0.0302(18) 0.0439(18) 0.0005(16) 0.0004(14) 0.0041(15)
C16 0.0326(16) 0.0344(18) 0.0389(17) -0.0019(15) 0.0049(14) 0.0080(14)
C11 0.0299(16) 0.0263(18) 0.0485(19) -0.0002(15) 0.0056(15) 0.0083(14)
C6 0.0334(17) 0.0330(19) 0.0426(18) -0.0032(16) -0.0009(14) 0.0086(15)
C24 0.0413(18) 0.0398(19) 0.0381(18) 0.0038(16) 0.0015(15) 0.0040(16)
C20 0.0383(18) 0.0340(19) 0.052(2) 0.0071(17) 0.0062(16) 0.0057(16)
C1 0.049(2) 0.044(2) 0.049(2) -0.0022(18) 0.0025(17) 0.0048(17)
C17 0.0429(18) 0.0301(18) 0.0494(19) -0.0012(16) -0.0034(16) 0.0040(15)
C26 0.0433(18) 0.045(2) 0.0471(19) -0.0008(17) -0.0009(16) 0.0070(16)
C21 0.0345(18) 0.042(2) 0.065(2) 0.0014(19) 0.0035(17) 0.0089(17)
C23 0.055(2) 0.045(2) 0.043(2) 0.0095(18) -0.0030(17) 0.0078(19)
C18 0.0460(19) 0.0338(19) 0.052(2) 0.0048(17) 0.0057(16) -0.0006(16)
C22 0.049(2) 0.043(2) 0.057(2) 0.0014(19) -0.0132(18) 0.0140(18)
C5 0.056(2) 0.044(2) 0.054(2) -0.0058(19) -0.0042(18) 0.0032(18)
C27 0.056(2) 0.064(3) 0.053(2) -0.003(2) -0.0143(19) 0.005(2)
C30 0.048(2) 0.074(2) 0.045(2) -0.0054(19) 0.0056(17) 0.0041(19)
C2 0.071(2) 0.061(3) 0.049(2) 0.004(2) 0.0014(19) 0.015(2)
C4 0.073(3) 0.055(3) 0.066(3) -0.016(2) -0.009(2) 0.002(2)
C28 0.078(3) 0.082(3) 0.045(2) -0.008(2) -0.004(2) 0.011(2)
C3 0.075(3) 0.071(3) 0.054(2) -0.016(2) -0.009(2) 0.020(2)
C29 0.067(2) 0.093(3) 0.050(2) -0.009(2) 0.014(2) 0.009(2)

loop_
_atom_type_symbol
_atom_type_description
_atom_type_scat_dispersion_real
_atom_type_scat_dispersion_imag
_atom_type_scat_source
C C 0.0033 0.0016 'International Tables Vol C Tables 4.2.6.8 and 6.1.1.4'
H H 0.0000 0.0000 'International Tables Vol C Tables 4.2.6.8 and 6.1.1.4'
Cl Cl 0.1484 0.1585 'International Tables Vol C Tables 4.2.6.8 and 6.1.1.4'
N N 0.0061 0.0033 'International Tables Vol C Tables 4.2.6.8 and 6.1.1.4'
O O 0.0106 0.0060 'International Tables Vol C Tables 4.2.6.8 and 6.1.1.4'

loop_
_geom_angle_atom_site_label_1
_geom_angle_atom_site_label_2
_geom_angle_atom_site_label_3
_geom_angle
C18 O2 C15 110.6(3)
C13 N1 H1 119.8
C13 N1 C14 120.5(3)
C14 N1 H1 119.8
N1 C13 C8 121.2(3)
N1 C13 C12 119.1(3)
C12 C13 C8 119.7(3)
C13 C8 C7 122.0(3)
C9 C8 C13 118.8(3)
C9 C8 C7 119.1(3)
C24 C19 C14 120.3(3)
C24 C19 C20 118.3(3)
C20 C19 C14 121.2(3)
O2 C15 C14 107.7(3)
O2 C15 C25 110.8(3)
O2 C15 C16 104.8(3)
C14 C15 C16 111.4(3)
C25 C15 C14 110.1(3)
C25 C15 C16 111.9(3)
C8 C9 H9 119.8
C10 C9 C8 120.5(3)
C10 C9 H9 119.8
C13 C12 C16 122.0(3)
C11 C12 C13 118.7(3)
C11 C12 C16 119.3(3)
N1 C14 C19 108.7(3)
N1 C14 C15 111.0(3)
N1 C14 H14 107.2
C19 C14 C15 115.3(3)
C19 C14 H14 107.2
C15 C14 H14 107.2
C9 C10 Cl1 119.1(3)
C9 C10 C11 120.6(3)
C11 C10 Cl1 120.4(3)
C26 C25 C15 121.4(3)
C26 C25 C30 117.5(4)
C30 C25 C15 121.1(3)
O1 C7 C8 121.5(3)
O1 C7 C6 118.3(3)
C8 C7 C6 120.2(3)
C15 C16 H16 109.3
C12 C16 C15 114.7(3)
C12 C16 H16 109.3
C12 C16 C17 113.1(3)
C17 C16 C15 100.8(3)
C17 C16 H16 109.3
C12 C11 H11 119.3
C10 C11 C12 121.3(3)
C10 C11 H11 119.3
C1 C6 C7 124.6(4)
C1 C6 C5 118.1(4)
C5 C6 C7 117.2(4)
C19 C24 H24 119.4
C23 C24 C19 121.2(4)
C23 C24 H24 119.4
C19 C20 H20 119.9
C21 C20 C19 120.2(4)
C21 C20 H20 119.9
C6 C1 H1A 119.5
C6 C1 C2 121.0(4)
C2 C1 H1A 119.5
C16 C17 H17A 111.1
C16 C17 H17B 111.1
H17A C17 H17B 109.1
C18 C17 C16 103.1(3)
C18 C17 H17A 111.1
C18 C17 H17B 111.1
C25 C26 H26 119.4
C25 C26 C27 121.1(4)
C27 C26 H26 119.4
C20 C21 H21 119.5
C22 C21 C20 120.9(4)
C22 C21 H21 119.5
C24 C23 H23 120.1
C22 C23 C24 119.9(4)
C22 C23 H23 120.1
O2 C18 C17 107.3(3)
O2 C18 H18A 110.3
O2 C18 H18B 110.3
C17 C18 H18A 110.3
C17 C18 H18B 110.3
H18A C18 H18B 108.5
C21 C22 C23 119.5(4)
C21 C22 H22 120.3
C23 C22 H22 120.3
C6 C5 H5 119.8
C4 C5 C6 120.4(4)
C4 C5 H5 119.8
C26 C27 H27 119.6
C28 C27 C26 120.7(4)
C28 C27 H27 119.6
C25 C30 H30 119.6
C29 C30 C25 120.8(4)
C29 C30 H30 119.6
C1 C2 H2 120.1
C3 C2 C1 119.8(5)
C3 C2 H2 120.1
C5 C4 H4 119.7
C3 C4 C5 120.7(5)
C3 C4 H4 119.7
C27 C28 H28 120.5
C27 C28 C29 118.9(4)
C29 C28 H28 120.5
C2 C3 H3 120.0
C4 C3 C2 119.9(4)
C4 C3 H3 120.0
C30 C29 H29 119.5
C28 C29 C30 121.0(5)
C28 C29 H29 119.5

loop_
_geom_bond_atom_site_label_1
_geom_bond_atom_site_label_2
_geom_bond_distance
Cl1 C10 1.733(3)
O2 C15 1.420(4)
O2 C18 1.416(4)
O1 C7 1.219(4)
N1 H1 0.8600
N1 C13 1.356(4)
N1 C14 1.435(4)
C13 C8 1.407(5)
C13 C12 1.404(5)
C8 C9 1.391(5)
C8 C7 1.470(5)
C19 C14 1.504(5)
C19 C24 1.371(5)
C19 C20 1.375(5)
C15 C14 1.526(5)
C15 C25 1.508(5)
C15 C16 1.535(5)
C9 H9 0.9300
C9 C10 1.362(5)
C12 C16 1.502(5)
C12 C11 1.373(5)
C14 H14 0.9800
C10 C11 1.371(5)
C25 C26 1.365(5)
C25 C30 1.374(5)
C7 C6 1.478(5)
C16 H16 0.9800
C16 C17 1.532(5)
C11 H11 0.9300
C6 C1 1.372(5)
C6 C5 1.380(5)
C24 H24 0.9300
C24 C23 1.370(5)
C20 H20 0.9300
C20 C21 1.372(5)
C1 H1A 0.9300
C1 C2 1.372(6)
C17 H17A 0.9700
C17 H17B 0.9700
C17 C18 1.494(5)
C26 H26 0.9300
C26 C27 1.373(5)
C21 H21 0.9300
C21 C22 1.357(6)
C23 H23 0.9300
C23 C22 1.366(6)
C18 H18A 0.9700
C18 H18B 0.9700
C22 H22 0.9300
C5 H5 0.9300
C5 C4 1.369(6)
C27 H27 0.9300
C27 C28 1.349(6)
C30 H30 0.9300
C30 C29 1.368(6)
C2 H2 0.9300
C2 C3 1.365(7)
C4 H4 0.9300
C4 C3 1.351(7)
C28 H28 0.9300
C28 C29 1.354(6)
C3 H3 0.9300
C29 H29 0.9300
